data_7202109
loop_
_publ_author_name
'Zhang, Lai-Ping'
'Yang, Jin'
'Ma, Jian-Fang'
'Jia, Zhi-Fang'
'Xie, Yun-Peng'
'Wei, Guo-Hua'

_publ_section_title
;
 A series of 2D and 3D metal--organic frameworks based on different
 polycarboxylate anions and a flexible
 2,2&#x2032;-bis(1H-imidazolyl)ether ligand
;
_journal_issue 10
_journal_name_full CrystEngComm
_journal_page_first 1410
_journal_paper_doi 10.1039/b804578j
_journal_volume 10
_journal_year 2008
_chemical_formula_moiety 'C18 H18 N4 Ni O5'
_chemical_formula_sum 'C18 H18 N4 Ni O5'
_chemical_formula_weight 429.07
_chemical_name_systematic
;
?
;
_space_group_IT_number 15
_symmetry_cell_setting monoclinic
_symmetry_space_group_name_Hall '-C 2yc'
_symmetry_space_group_name_H-M 'C 1 2/c 1'
_atom_sites_solution_hydrogens geom
_atom_sites_solution_primary direct
_atom_sites_solution_secondary difmap
_audit_creation_method SHELXL-97
_cell_angle_alpha 90.00
_cell_angle_beta 95.43(2)
_cell_angle_gamma 90.00
_cell_formula_units_Z 4
_cell_length_a 6.961(4)
_cell_length_b 19.331(8)
_cell_length_c 13.812(7)
_cell_measurement_reflns_used 2113
_cell_measurement_temperature 293(2)
_cell_measurement_theta_max 27.5
_cell_measurement_theta_min 3.1
_cell_volume 1850.2(16)
_computing_cell_refinement PROCESS-AUTO
_computing_data_collection PROCESS-AUTO
_computing_data_reduction PROCESS-AUTO
_computing_structure_refinement 'SHELXL-97 (Sheldrick, 1997)'
_computing_structure_solution 'SHELXS-97 (Sheldrick, 1997)'
_diffrn_ambient_temperature 293(2)
_diffrn_detector_area_resol_mean 10.0
_diffrn_measured_fraction_theta_full 0.998
_diffrn_measured_fraction_theta_max 0.997
_diffrn_measurement_device_type 'Rigaku RAXIS-RAPID'
_diffrn_measurement_method '\w scan'
_diffrn_radiation_monochromator graphite
_diffrn_radiation_source 'fine-focus sealed tube'
_diffrn_radiation_type MoK\a
_diffrn_radiation_wavelength 0.71069
_diffrn_reflns_av_R_equivalents 0.0423
_diffrn_reflns_av_sigmaI/netI 0.0332
_diffrn_reflns_limit_h_max 9
_diffrn_reflns_limit_h_min -9
_diffrn_reflns_limit_k_max 24
_diffrn_reflns_limit_k_min -24
_diffrn_reflns_limit_l_max 17
_diffrn_reflns_limit_l_min -17
_diffrn_reflns_number 8974
_diffrn_reflns_theta_full 25.00
_diffrn_reflns_theta_max 27.47
_diffrn_reflns_theta_min 3.12
_exptl_absorpt_coefficient_mu 1.087
_exptl_absorpt_correction_T_max 0.876
_exptl_absorpt_correction_T_min 0.765
_exptl_absorpt_correction_type multi-scan
_exptl_absorpt_process_details
;
Higashi,T (1995) Program for absorption correction.
Rigaku Corporation, Tokyo, Japan.
;
_exptl_crystal_colour green
_exptl_crystal_density_diffrn 1.540
_exptl_crystal_density_method 'not measured'
_exptl_crystal_description block
_exptl_crystal_F_000 888
_exptl_crystal_size_max 0.241
_exptl_crystal_size_mid 0.220
_exptl_crystal_size_min 0.105
_refine_diff_density_max 0.292
_refine_diff_density_min -0.302
_refine_diff_density_rms 0.056
_refine_ls_extinction_method none
_refine_ls_goodness_of_fit_ref 1.046
_refine_ls_hydrogen_treatment constr
_refine_ls_matrix_type full
_refine_ls_number_parameters 128
_refine_ls_number_reflns 2113
_refine_ls_number_restraints 0
_refine_ls_restrained_S_all 1.046
_refine_ls_R_factor_all 0.0393
_refine_ls_R_factor_gt 0.0310
_refine_ls_shift/su_max 0.000
_refine_ls_shift/su_mean 0.000
_refine_ls_structure_factor_coef Fsqd
_refine_ls_weighting_details 'calc w=1/[\s^2^(Fo^2^)+(0.0275P)^2^+1.5046P] where P=(Fo^2^+2Fc^2^)/3'
_refine_ls_weighting_scheme calc
_refine_ls_wR_factor_gt 0.0665
_refine_ls_wR_factor_ref 0.0695
_reflns_number_gt 1807
_reflns_number_total 2113
_reflns_threshold_expression >2sigma(I)
_cod_data_source_file b804578j.txt
_cod_data_source_block Compound-1
_cod_original_cell_volume 1850.2(17)
_cod_original_sg_symbol_Hall '-C 2yc '
_cod_original_sg_symbol_H-M 'C 2/c'
_cod_database_code 7202109

loop_
_symmetry_equiv_pos_as_xyz
'x, y, z'
'-x, y, -z+1/2'
'x+1/2, y+1/2, z'
'-x+1/2, y+1/2, -z+1/2'
'-x, -y, -z'
'x, -y, z-1/2'
'-x+1/2, -y+1/2, -z'
'x+1/2, -y+1/2, z-1/2'

loop_
_atom_site_label
_atom_site_type_symbol
_atom_site_fract_x
_atom_site_fract_y
_atom_site_fract_z
_atom_site_U_iso_or_equiv
_atom_site_adp_type
_atom_site_occupancy
_atom_site_symmetry_multiplicity
_atom_site_calc_flag
_atom_site_refinement_flags
_atom_site_disorder_assembly
_atom_site_disorder_group
C9 C -0.6934(3) -0.00125(9) 0.51667(12) 0.0261(4) Uani 1 1 d . . .
H1 H -0.8231 -0.0021 0.5278 0.031 Uiso 1 1 calc R . .
C8 C -0.5609(3) 0.03285(9) 0.58148(13) 0.0260(4) Uani 1 1 d . . .
H2 H -0.6018 0.0547 0.6359 0.031 Uiso 1 1 calc R . .
C7 C -0.3671(3) 0.03427(8) 0.56501(12) 0.0236(4) Uani 1 1 d . . .
C6 C -0.2227(3) 0.07161(8) 0.63446(12) 0.0246(4) Uani 1 1 d . . .
C2 C 0.0578(4) 0.25931(13) 0.8833(2) 0.0579(7) Uani 1 1 d . . .
H5 H 0.1917 0.2569 0.8860 0.069 Uiso 1 1 calc R . .
C3 C -0.0432(4) 0.31195(13) 0.9178(2) 0.0579(7) Uani 1 1 d . . .
H6 H 0.0072 0.3520 0.9476 0.069 Uiso 1 1 calc R . .
C1 C -0.2396(3) 0.23358(10) 0.85514(13) 0.0335(4) Uani 1 1 d . . .
H7 H -0.3533 0.2105 0.8343 0.040 Uiso 1 1 calc R . .
C4 C -0.3971(4) 0.33889(12) 0.91695(16) 0.0485(6) Uani 1 1 d . . .
H8A H -0.3672 0.3657 0.9758 0.058 Uiso 1 1 calc R . .
H8B H -0.5079 0.3100 0.9261 0.058 Uiso 1 1 calc R . .
C5 C -0.4460(4) 0.38682(12) 0.83317(19) 0.0570(7) Uani 1 1 d . . .
H9A H -0.5515 0.4170 0.8467 0.068 Uiso 1 1 calc R . .
H9B H -0.3352 0.4152 0.8223 0.068 Uiso 1 1 calc R . .
N1 N -0.0667(3) 0.21000(8) 0.84374(12) 0.0353(4) Uani 1 1 d . . .
N2 N -0.2329(3) 0.29515(9) 0.90054(12) 0.0388(4) Uani 1 1 d . . .
O1 O -0.04655(18) 0.05789(7) 0.63585(9) 0.0329(3) Uani 1 1 d . . .
O2 O -0.28244(19) 0.11672(7) 0.69096(10) 0.0337(3) Uani 1 1 d . . .
O3 O -0.5000 0.34599(10) 0.7500 0.0453(5) Uani 1 2 d S . .
Ni1 Ni 0.0000 0.134449(16) 0.7500 0.02476(11) Uani 1 2 d S . .

loop_
_atom_site_aniso_label
_atom_site_aniso_U_11
_atom_site_aniso_U_22
_atom_site_aniso_U_33
_atom_site_aniso_U_23
_atom_site_aniso_U_13
_atom_site_aniso_U_12
C9 0.0196(9) 0.0300(9) 0.0283(9) -0.0005(7) 0.0006(7) -0.0008(7)
C8 0.0256(10) 0.0270(9) 0.0252(8) -0.0020(7) 0.0010(7) 0.0000(7)
C7 0.0237(9) 0.0222(8) 0.0238(8) 0.0015(7) -0.0031(7) -0.0010(6)
C6 0.0255(9) 0.0242(8) 0.0231(8) 0.0013(7) -0.0031(7) -0.0021(7)
C2 0.0411(14) 0.0608(15) 0.0696(16) -0.0315(14) -0.0055(12) -0.0102(11)
C3 0.0552(16) 0.0505(14) 0.0672(16) -0.0311(13) 0.0020(13) -0.0166(12)
C1 0.0399(12) 0.0312(9) 0.0280(9) -0.0053(8) -0.0038(8) -0.0023(8)
C4 0.0580(16) 0.0450(12) 0.0431(12) -0.0177(10) 0.0083(11) 0.0046(11)
C5 0.0737(19) 0.0321(11) 0.0631(15) -0.0148(11) -0.0039(14) 0.0078(11)
N1 0.0359(10) 0.0338(9) 0.0344(8) -0.0072(7) -0.0063(7) -0.0017(7)
N2 0.0479(11) 0.0355(9) 0.0321(8) -0.0104(7) -0.0001(8) -0.0017(8)
O1 0.0219(7) 0.0362(7) 0.0388(7) -0.0094(6) -0.0064(5) 0.0014(5)
O2 0.0272(7) 0.0368(7) 0.0359(7) -0.0124(6) -0.0031(6) 0.0007(5)
O3 0.0648(16) 0.0236(9) 0.0454(12) 0.000 -0.0057(11) 0.000
Ni1 0.02271(18) 0.02463(17) 0.02535(17) 0.000 -0.00601(12) 0.000

loop_
_atom_type_symbol
_atom_type_description
_atom_type_scat_dispersion_real
_atom_type_scat_dispersion_imag
_atom_type_scat_source
C C 0.0033 0.0016 'International Tables Vol C Tables 4.2.6.8 and 6.1.1.4'
H H 0.0000 0.0000 'International Tables Vol C Tables 4.2.6.8 and 6.1.1.4'
N N 0.0061 0.0033 'International Tables Vol C Tables 4.2.6.8 and 6.1.1.4'
O O 0.0106 0.0060 'International Tables Vol C Tables 4.2.6.8 and 6.1.1.4'
Ni Ni 0.3393 1.1124 'International Tables Vol C Tables 4.2.6.8 and 6.1.1.4'

loop_
_geom_angle_atom_site_label_1
_geom_angle_atom_site_label_2
_geom_angle_atom_site_label_3
_geom_angle
_geom_angle_site_symmetry_1
_geom_angle_site_symmetry_3
_geom_angle_publ_flag
C8 C9 C7 120.33(17) . 5_456 ?
C8 C9 H1 119.8 . . ?
C7 C9 H1 119.8 5_456 . ?
C7 C8 C9 119.97(16) . . ?
C7 C8 H2 120.0 . . ?
C9 C8 H2 120.0 . . ?
C8 C7 C9 119.70(16) . 5_456 ?
C8 C7 C6 120.33(16) . . ?
C9 C7 C6 119.97(16) 5_456 . ?
O1 C6 O2 120.95(16) . . ?
O1 C6 C7 120.09(16) . . ?
O2 C6 C7 118.96(16) . . ?
O1 C6 Ni1 62.31(9) . . ?
O2 C6 Ni1 58.64(9) . . ?
C7 C6 Ni1 177.59(14) . . ?
C3 C2 N1 109.6(2) . . ?
C3 C2 H5 125.2 . . ?
N1 C2 H5 125.2 . . ?
C2 C3 N2 106.8(2) . . ?
C2 C3 H6 126.6 . . ?
N2 C3 H6 126.6 . . ?
N1 C1 N2 111.86(18) . . ?
N1 C1 H7 124.1 . . ?
N2 C1 H7 124.1 . . ?
N2 C4 C5 111.3(2) . . ?
N2 C4 H8A 109.4 . . ?
C5 C4 H8A 109.4 . . ?
N2 C4 H8B 109.4 . . ?
C5 C4 H8B 109.4 . . ?
H8A C4 H8B 108.0 . . ?
O3 C5 C4 107.82(18) . . ?
O3 C5 H9A 110.1 . . ?
C4 C5 H9A 110.1 . . ?
O3 C5 H9B 110.1 . . ?
C4 C5 H9B 110.1 . . ?
H9A C5 H9B 108.5 . . ?
C1 N1 C2 105.33(18) . . ?
C1 N1 Ni1 126.43(13) . . ?
C2 N1 Ni1 125.48(17) . . ?
C1 N2 C3 106.49(19) . . ?
C1 N2 C4 126.40(19) . . ?
C3 N2 C4 126.71(19) . . ?
C6 O1 Ni1 86.86(10) . . ?
C6 O2 Ni1 90.10(11) . . ?
C5 O3 C5 112.2(2) . 2_456 ?
N1 Ni1 N1 88.24(10) . 2_556 ?
N1 Ni1 O2 95.93(7) . . ?
N1 Ni1 O2 97.63(7) 2_556 . ?
N1 Ni1 O2 97.63(7) . 2_556 ?
N1 Ni1 O2 95.93(7) 2_556 2_556 ?
O2 Ni1 O2 161.07(8) . 2_556 ?
N1 Ni1 O1 157.98(6) . . ?
N1 Ni1 O1 93.14(7) 2_556 . ?
O2 Ni1 O1 62.09(5) . . ?
O2 Ni1 O1 104.07(6) 2_556 . ?
N1 Ni1 O1 93.14(7) . 2_556 ?
N1 Ni1 O1 157.98(6) 2_556 2_556 ?
O2 Ni1 O1 104.07(6) . 2_556 ?
O2 Ni1 O1 62.09(5) 2_556 2_556 ?
O1 Ni1 O1 93.72(8) . 2_556 ?
N1 Ni1 C6 127.17(7) . . ?
N1 Ni1 C6 96.34(7) 2_556 . ?
O2 Ni1 C6 31.25(6) . . ?
O2 Ni1 C6 133.73(6) 2_556 . ?
O1 Ni1 C6 30.84(6) . . ?
O1 Ni1 C6 100.25(6) 2_556 . ?
N1 Ni1 C6 96.34(7) . 2_556 ?
N1 Ni1 C6 127.17(7) 2_556 2_556 ?
O2 Ni1 C6 133.73(6) . 2_556 ?
O2 Ni1 C6 31.25(6) 2_556 2_556 ?
O1 Ni1 C6 100.25(6) . 2_556 ?
O1 Ni1 C6 30.84(6) 2_556 2_556 ?
C6 Ni1 C6 120.31(8) . 2_556 ?

loop_
_geom_bond_atom_site_label_1
_geom_bond_atom_site_label_2
_geom_bond_distance
_geom_bond_site_symmetry_2
_geom_bond_publ_flag
C9 C8 1.389(2) . ?
C9 C7 1.396(2) 5_456 ?
C9 H1 0.9300 . ?
C8 C7 1.389(3) . ?
C8 H2 0.9300 . ?
C7 C9 1.396(2) 5_456 ?
C7 C6 1.506(2) . ?
C6 O1 1.253(2) . ?
C6 O2 1.266(2) . ?
C6 Ni1 2.4407(19) . ?
C2 C3 1.349(4) . ?
C2 N1 1.367(3) . ?
C2 H5 0.9300 . ?
C3 N2 1.358(3) . ?
C3 H6 0.9300 . ?
C1 N1 1.310(3) . ?
C1 N2 1.344(2) . ?
C1 H7 0.9300 . ?
C4 N2 1.457(3) . ?
C4 C5 1.496(3) . ?
C4 H8A 0.9700 . ?
C4 H8B 0.9700 . ?
C5 O3 1.415(3) . ?
C5 H9A 0.9700 . ?
C5 H9B 0.9700 . ?
N1 Ni1 2.0344(18) . ?
O1 Ni1 2.1644(14) . ?
O2 Ni1 2.0843(18) . ?
O3 C5 1.415(3) 2_456 ?
Ni1 N1 2.0344(18) 2_556 ?
Ni1 O2 2.0843(18) 2_556 ?
Ni1 O1 2.1644(14) 2_556 ?
Ni1 C6 2.4407(19) 2_556 ?

loop_
_geom_torsion_atom_site_label_1
_geom_torsion_atom_site_label_2
_geom_torsion_atom_site_label_3
_geom_torsion_atom_site_label_4
_geom_torsion
_geom_torsion_site_symmetry_1
_geom_torsion_site_symmetry_2
_geom_torsion_site_symmetry_3
_geom_torsion_site_symmetry_4
_geom_torsion_publ_flag
C7 C9 C8 C7 0.1(3) 5_456 . . . ?
C9 C8 C7 C9 -0.1(3) . . . 5_456 ?
C9 C8 C7 C6 179.50(15) . . . . ?
C8 C7 C6 O1 160.53(16) . . . . ?
C9 C7 C6 O1 -19.9(2) 5_456 . . . ?
C8 C7 C6 O2 -19.4(2) . . . . ?
C9 C7 C6 O2 160.18(16) 5_456 . . . ?
N1 C2 C3 N2 0.6(3) . . . . ?
N2 C4 C5 O3 62.5(3) . . . . ?
N2 C1 N1 C2 -0.5(3) . . . . ?
N2 C1 N1 Ni1 -162.35(13) . . . . ?
C3 C2 N1 C1 -0.1(3) . . . . ?
C3 C2 N1 Ni1 162.02(18) . . . . ?
N1 C1 N2 C3 0.8(3) . . . . ?
N1 C1 N2 C4 173.97(19) . . . . ?
C2 C3 N2 C1 -0.8(3) . . . . ?
C2 C3 N2 C4 -173.9(2) . . . . ?
C5 C4 N2 C1 -88.2(3) . . . . ?
C5 C4 N2 C3 83.6(3) . . . . ?
O2 C6 O1 Ni1 0.23(17) . . . . ?
C7 C6 O1 Ni1 -179.73(14) . . . . ?
O1 C6 O2 Ni1 -0.23(17) . . . . ?
C7 C6 O2 Ni1 179.72(13) . . . . ?
C4 C5 O3 C5 178.5(3) . . . 2_456 ?
C1 N1 Ni1 N1 98.05(18) . . . 2_556 ?
C2 N1 Ni1 N1 -60.34(19) . . . 2_556 ?
C1 N1 Ni1 O2 0.56(18) . . . . ?
C2 N1 Ni1 O2 -157.83(19) . . . . ?
C1 N1 Ni1 O2 -166.20(17) . . . 2_556 ?
C2 N1 Ni1 O2 35.4(2) . . . 2_556 ?
C1 N1 Ni1 O1 4.0(3) . . . . ?
C2 N1 Ni1 O1 -154.36(19) . . . . ?
C1 N1 Ni1 O1 -103.95(18) . . . 2_556 ?
C2 N1 Ni1 O1 97.7(2) . . . 2_556 ?
C1 N1 Ni1 C6 1.4(2) . . . . ?
C2 N1 Ni1 C6 -156.96(18) . . . . ?
C1 N1 Ni1 C6 -134.74(18) . . . 2_556 ?
C2 N1 Ni1 C6 66.9(2) . . . 2_556 ?
C6 O2 Ni1 N1 178.66(11) . . . . ?
C6 O2 Ni1 N1 89.65(12) . . . 2_556 ?
C6 O2 Ni1 O2 -45.75(10) . . . 2_556 ?
C6 O2 Ni1 O1 0.13(10) . . . . ?
C6 O2 Ni1 O1 -86.59(11) . . . 2_556 ?
C6 O2 Ni1 C6 -76.70(16) . . . 2_556 ?
C6 O1 Ni1 N1 -4.0(2) . . . . ?
C6 O1 Ni1 N1 -97.11(11) . . . 2_556 ?
C6 O1 Ni1 O2 -0.13(10) . . . . ?
C6 O1 Ni1 O2 165.98(10) . . . 2_556 ?
C6 O1 Ni1 O1 103.83(11) . . . 2_556 ?
C6 O1 Ni1 C6 134.22(10) . . . 2_556 ?
O1 C6 Ni1 N1 178.10(10) . . . . ?
O2 C6 Ni1 N1 -1.68(13) . . . . ?
O1 C6 Ni1 N1 85.50(11) . . . 2_556 ?
O2 C6 Ni1 N1 -94.28(11) . . . 2_556 ?
O1 C6 Ni1 O2 179.77(17) . . . . ?
O1 C6 Ni1 O2 -18.98(14) . . . 2_556 ?
O2 C6 Ni1 O2 161.25(8) . . . 2_556 ?
O2 C6 Ni1 O1 -179.77(17) . . . . ?
O1 C6 Ni1 O1 -79.96(13) . . . 2_556 ?
O2 C6 Ni1 O1 100.27(11) . . . 2_556 ?
O1 C6 Ni1 C6 -54.77(9) . . . 2_556 ?
O2 C6 Ni1 C6 125.45(11) . . . 2_556 ?
